data_7104444
loop_
_publ_author_name
'Guo, Li-Rong'
'Bao, Song-Song'
'Li, Yi-Zhi'
'Zheng, Li-Min'

_publ_section_title
;
 Ag(I)-mediated formation of pyrophosphonate coupled with C-C bond
 cleavage of acetonitrile.
;
_journal_issue 20
_journal_name_full 'Chemical communications (Cambridge, England)'
_journal_page_first 2893
_journal_page_last 2895
_journal_paper_doi 10.1039/b902162k
_journal_volume 34
_journal_year 2009
_chemical_formula_moiety 'C41 H28 Ag5 N O10 P4'
_chemical_formula_sum 'C41 H28 Ag5 N O10 P4'
_chemical_formula_weight 1357.87
_chemical_name_systematic
;
?
;
_space_group_IT_number 15
_symmetry_cell_setting monoclinic
_symmetry_space_group_name_Hall '-C 2yc'
_symmetry_space_group_name_H-M 'C 1 2/c 1'
_atom_sites_solution_hydrogens geom
_atom_sites_solution_primary direct
_atom_sites_solution_secondary difmap
_audit_creation_method SHELXL-97
_cell_angle_alpha 90.00
_cell_angle_beta 93.826(2)
_cell_angle_gamma 90.00
_cell_formula_units_Z 4
_cell_length_a 33.325(2)
_cell_length_b 13.821(3)
_cell_length_c 8.807(1)
_cell_measurement_reflns_used 1838
_cell_measurement_temperature 291(2)
_cell_measurement_theta_max 24.44
_cell_measurement_theta_min 2.35
_cell_volume 4047.3(10)
_computing_cell_refinement SMART
_computing_data_collection 'SMART (Bruker, 2000)'
_computing_data_reduction 'SAINT (Bruker, 2000)'
_computing_molecular_graphics SHELXTL
_computing_publication_material SHELXTL
_computing_structure_refinement SHELXTL
_computing_structure_solution 'SHELXTL (Bruker, 2000)'
_diffrn_ambient_temperature 291(2)
_diffrn_measured_fraction_theta_full 0.994
_diffrn_measured_fraction_theta_max 0.994
_diffrn_measurement_device_type 'Bruker Smart Apex CCD'
_diffrn_measurement_method 'phi and omega scans'
_diffrn_radiation_monochromator graphite
_diffrn_radiation_source 'sealed tube'
_diffrn_radiation_type MoK\a
_diffrn_radiation_wavelength 0.71073
_diffrn_reflns_av_R_equivalents 0.0507
_diffrn_reflns_av_sigmaI/netI 0.0801
_diffrn_reflns_limit_h_max 40
_diffrn_reflns_limit_h_min -28
_diffrn_reflns_limit_k_max 16
_diffrn_reflns_limit_k_min -16
_diffrn_reflns_limit_l_max 10
_diffrn_reflns_limit_l_min -10
_diffrn_reflns_number 10734
_diffrn_reflns_theta_full 26.00
_diffrn_reflns_theta_max 26.00
_diffrn_reflns_theta_min 2.36
_exptl_absorpt_coefficient_mu 2.597
_exptl_absorpt_correction_T_max 0.73
_exptl_absorpt_correction_T_min 0.53
_exptl_absorpt_correction_type multi-scan
_exptl_absorpt_process_details 'SADABS; Bruker, 2000'
_exptl_crystal_colour 'pale yellow'
_exptl_crystal_density_diffrn 2.228
_exptl_crystal_density_method 'not measured'
_exptl_crystal_description block
_exptl_crystal_F_000 2624
_exptl_crystal_size_max 0.27
_exptl_crystal_size_mid 0.21
_exptl_crystal_size_min 0.12
_refine_diff_density_max 0.960
_refine_diff_density_min -0.901
_refine_diff_density_rms 0.156
_refine_ls_extinction_method none
_refine_ls_goodness_of_fit_ref 1.063
_refine_ls_hydrogen_treatment constr
_refine_ls_matrix_type full
_refine_ls_number_parameters 276
_refine_ls_number_reflns 3951
_refine_ls_number_restraints 0
_refine_ls_restrained_S_all 1.063
_refine_ls_R_factor_all 0.0883
_refine_ls_R_factor_gt 0.0532
_refine_ls_shift/su_max 0.000
_refine_ls_shift/su_mean 0.000
_refine_ls_structure_factor_coef Fsqd
_refine_ls_weighting_details 'calc w=1/[\s^2^(Fo^2^)+(0.0554P)^2^] where P=(Fo^2^+2Fc^2^)/3'
_refine_ls_weighting_scheme calc
_refine_ls_wR_factor_gt 0.1065
_refine_ls_wR_factor_ref 0.1146
_reflns_number_gt 2923
_reflns_number_total 3951
_reflns_threshold_expression >2sigma(I)
_cod_data_source_file b902162k.txt
_cod_data_source_block 80109c
_cod_depositor_comments
;
The following automatic conversions were performed:
'_symmetry_cell_setting' value 'Monoclinic' changed to 'monoclinic'
according to '/home/saulius/struct/CIF-dictionaries/cif_core.dic'
dictionary named 'cif_core.dic' version 2.4.1 from 2010-06-29.

Automatic conversion script
Id: cif_fix_enum 1527 2010-12-29 10:47:43Z saulius 
;
_cod_original_sg_symbol_H-M 'C2/c '
_cod_database_code 7104444

loop_
_symmetry_equiv_pos_as_xyz
'x, y, z'
'-x, y, -z+1/2'
'x+1/2, y+1/2, z'
'-x+1/2, y+1/2, -z+1/2'
'-x, -y, -z'
'x, -y, z-1/2'
'-x+1/2, -y+1/2, -z'
'x+1/2, -y+1/2, z-1/2'

loop_
_atom_site_label
_atom_site_type_symbol
_atom_site_fract_x
_atom_site_fract_y
_atom_site_fract_z
_atom_site_U_iso_or_equiv
_atom_site_adp_type
_atom_site_occupancy
_atom_site_symmetry_multiplicity
_atom_site_calc_flag
_atom_site_refinement_flags
_atom_site_disorder_assembly
_atom_site_disorder_group
Ag1 Ag 0.009374(16) 0.11422(4) 0.04705(7) 0.03341(16) Uani 1 1 d . . .
Ag3 Ag 0.0000 0.45687(6) 0.2500 0.0337(2) Uani 1 2 d S . .
C1 C 0.1200(2) 0.2219(6) 0.3220(8) 0.0348(16) Uani 1 1 d . . .
C2 C 0.1463(3) 0.2853(6) 0.2579(9) 0.045(2) Uani 1 1 d . . .
H2 H 0.1362 0.3334 0.1922 0.053 Uiso 1 1 calc R . .
C3 C 0.1878(3) 0.2777(6) 0.2908(11) 0.049(2) Uani 1 1 d . . .
H3 H 0.2053 0.3200 0.2465 0.059 Uiso 1 1 calc R . .
C4 C 0.2027(3) 0.2055(6) 0.3915(10) 0.047(2) Uani 1 1 d . . .
H4 H 0.2302 0.2000 0.4146 0.056 Uiso 1 1 calc R . .
C5 C 0.1348(2) 0.1483(6) 0.4278(9) 0.0372(17) Uani 1 1 d . . .
C6 C 0.1764(2) 0.1421(6) 0.4566(10) 0.0405(19) Uani 1 1 d . . .
C7 C 0.1920(3) 0.0731(6) 0.5559(10) 0.045(2) Uani 1 1 d . . .
H7 H 0.2197 0.0696 0.5770 0.054 Uiso 1 1 calc R . .
C8 C 0.1672(3) 0.0088(7) 0.6250(11) 0.051(2) Uani 1 1 d . . .
H8 H 0.1784 -0.0380 0.6909 0.062 Uiso 1 1 calc R . .
C9 C 0.1259(2) 0.0135(7) 0.5967(10) 0.047(2) Uani 1 1 d . . .
H9 H 0.1091 -0.0293 0.6437 0.057 Uiso 1 1 calc R . .
C10 C 0.1097(3) 0.0837(6) 0.4964(9) 0.0420(18) Uani 1 1 d . . .
H10 H 0.0821 0.0872 0.4754 0.050 Uiso 1 1 calc R . .
C11 C 0.1124(2) 0.3955(6) 0.5896(10) 0.0423(19) Uani 1 1 d . . .
C12 C 0.1338(3) 0.4702(6) 0.5270(10) 0.0451(19) Uani 1 1 d . . .
H12 H 0.1213 0.5108 0.4541 0.054 Uiso 1 1 calc R . .
C13 C 0.1741(2) 0.4840(6) 0.5736(10) 0.047(2) Uani 1 1 d . . .
H13 H 0.1885 0.5349 0.5343 0.057 Uiso 1 1 calc R . .
C14 C 0.1926(3) 0.4216(7) 0.6787(10) 0.045(2) Uani 1 1 d . . .
H14 H 0.2196 0.4299 0.7105 0.054 Uiso 1 1 calc R . .
C15 C 0.1303(3) 0.3338(6) 0.6933(11) 0.045(2) Uani 1 1 d . . .
C16 C 0.1712(2) 0.3483(6) 0.7351(9) 0.0415(19) Uani 1 1 d . . .
C17 C 0.1912(3) 0.2864(6) 0.8396(10) 0.045(2) Uani 1 1 d . . .
H17 H 0.2182 0.2968 0.8688 0.054 Uiso 1 1 calc R . .
C18 C 0.1709(3) 0.2092(7) 0.9001(10) 0.047(2) Uani 1 1 d . . .
H18 H 0.1846 0.1661 0.9661 0.057 Uiso 1 1 calc R . .
C19 C 0.1301(2) 0.1962(6) 0.8623(10) 0.045(2) Uani 1 1 d . . .
H19 H 0.1162 0.1459 0.9057 0.055 Uiso 1 1 calc R . .
C20 C 0.1099(3) 0.2588(6) 0.7587(10) 0.0434(19) Uani 1 1 d . . .
H20 H 0.0826 0.2502 0.7335 0.052 Uiso 1 1 calc R . .
C21 C 0.0011(2) 0.0937(6) -0.1869(8) 0.0450(18) Uani 0.50 1 d P . .
N1 N 0.0011(2) 0.0937(6) -0.1869(8) 0.0450(18) Uani 0.50 1 d P . .
O1 O 0.05326(16) 0.2847(4) 0.4380(6) 0.0408(12) Uani 1 1 d . . .
O2 O 0.04568(16) 0.1505(4) 0.2518(6) 0.0400(13) Uani 1 1 d . . .
O3 O 0.06072(18) 0.3206(4) 0.1615(7) 0.0469(14) Uani 1 1 d . . .
O4 O 0.05008(17) 0.4654(4) 0.4279(7) 0.0470(14) Uani 1 1 d . . .
Ag2 Ag 0.038816(18) 0.64658(4) 0.42735(7) 0.03634(17) Uani 1 1 d . . .
O5 O 0.03283(17) 0.3752(4) 0.6592(7) 0.0412(13) Uani 1 1 d . . .
P1 P 0.06720(7) 0.24363(15) 0.2786(3) 0.0414(5) Uani 1 1 d . . .
P2 P 0.05907(7) 0.38479(16) 0.5302(3) 0.0449(5) Uani 1 1 d . . .

loop_
_atom_site_aniso_label
_atom_site_aniso_U_11
_atom_site_aniso_U_22
_atom_site_aniso_U_33
_atom_site_aniso_U_23
_atom_site_aniso_U_13
_atom_site_aniso_U_12
Ag1 0.0333(3) 0.0393(3) 0.0287(3) 0.0102(2) 0.0103(2) 0.0131(2)
Ag3 0.0342(4) 0.0322(4) 0.0365(5) 0.000 0.0155(3) 0.000
C1 0.039(4) 0.042(4) 0.023(4) -0.005(3) -0.001(3) 0.003(3)
C2 0.060(5) 0.037(4) 0.036(5) -0.005(4) -0.005(4) 0.000(4)
C3 0.042(5) 0.045(5) 0.062(6) -0.013(4) 0.012(4) -0.010(4)
C4 0.041(4) 0.046(5) 0.051(5) -0.020(4) -0.011(4) 0.003(4)
C5 0.043(4) 0.038(4) 0.029(4) -0.007(3) -0.007(3) 0.006(3)
C6 0.042(4) 0.039(4) 0.040(5) -0.013(3) -0.002(3) 0.010(3)
C7 0.046(5) 0.048(5) 0.041(5) -0.010(4) -0.011(4) 0.013(4)
C8 0.051(5) 0.044(5) 0.058(6) 0.007(4) -0.005(4) 0.024(4)
C9 0.045(5) 0.063(6) 0.034(5) 0.005(4) 0.006(3) -0.004(4)
C10 0.048(4) 0.044(4) 0.034(5) -0.011(4) 0.005(3) 0.005(4)
C11 0.044(5) 0.041(4) 0.043(5) -0.005(4) 0.013(4) -0.001(4)
C12 0.044(4) 0.053(5) 0.039(5) -0.005(4) 0.015(4) -0.008(4)
C13 0.048(5) 0.045(5) 0.052(6) -0.010(4) 0.021(4) -0.010(4)
C14 0.041(4) 0.054(5) 0.041(5) -0.018(4) 0.007(4) 0.007(4)
C15 0.046(5) 0.040(4) 0.049(5) -0.006(4) 0.015(4) 0.008(4)
C16 0.045(5) 0.047(5) 0.032(5) -0.011(4) -0.005(3) 0.011(4)
C17 0.047(5) 0.042(5) 0.045(5) -0.018(4) -0.005(4) 0.009(4)
C18 0.047(5) 0.060(6) 0.035(5) 0.000(4) 0.005(4) 0.009(4)
C19 0.045(5) 0.042(4) 0.050(5) -0.003(4) 0.007(4) 0.012(4)
C20 0.045(5) 0.041(4) 0.044(5) -0.003(4) 0.004(4) 0.005(4)
C21 0.043(4) 0.054(5) 0.038(4) 0.000(3) -0.002(4) 0.003(3)
N1 0.043(4) 0.054(5) 0.038(4) 0.000(3) -0.002(4) 0.003(3)
O1 0.044(3) 0.042(3) 0.035(3) 0.003(2) -0.004(2) 0.003(3)
O2 0.042(3) 0.039(3) 0.039(3) -0.007(2) 0.005(2) 0.006(2)
O3 0.052(3) 0.049(3) 0.039(3) 0.011(3) 0.000(3) 0.011(3)
O4 0.051(3) 0.040(3) 0.049(4) -0.012(3) -0.001(3) 0.016(3)
Ag2 0.0402(3) 0.0331(3) 0.0342(3) -0.0114(2) -0.0086(2) -0.0067(2)
O5 0.042(3) 0.039(3) 0.038(3) -0.011(2) -0.009(2) -0.007(2)
P1 0.0476(12) 0.0370(11) 0.0392(12) 0.0039(9) 0.0004(9) 0.0059(9)
P2 0.0472(12) 0.0418(12) 0.0458(14) -0.0119(10) 0.0045(10) 0.0168(10)

loop_
_atom_type_symbol
_atom_type_description
_atom_type_scat_dispersion_real
_atom_type_scat_dispersion_imag
_atom_type_scat_source
C C 0.0033 0.0016 'International Tables Vol C Tables 4.2.6.8 and 6.1.1.4'
H H 0.0000 0.0000 'International Tables Vol C Tables 4.2.6.8 and 6.1.1.4'
N N 0.0061 0.0033 'International Tables Vol C Tables 4.2.6.8 and 6.1.1.4'
O O 0.0106 0.0060 'International Tables Vol C Tables 4.2.6.8 and 6.1.1.4'
P P 0.1023 0.0942 'International Tables Vol C Tables 4.2.6.8 and 6.1.1.4'
Ag Ag -0.8971 1.1015 'International Tables Vol C Tables 4.2.6.8 and 6.1.1.4'

loop_
_geom_angle_atom_site_label_1
_geom_angle_atom_site_label_2
_geom_angle_atom_site_label_3
_geom_angle
_geom_angle_site_symmetry_1
_geom_angle_site_symmetry_3
_geom_angle_publ_flag
C21 Ag1 O2 152.6(3) . . ?
C21 Ag1 Ag1 67.2(2) . 5 ?
O2 Ag1 Ag1 121.03(15) . 5 ?
O4 Ag3 O4 173.9(3) 2 . ?
O4 Ag3 Ag2 123.38(15) 2 . ?
O4 Ag3 Ag2 50.57(14) . . ?
O4 Ag3 Ag2 50.57(14) 2 2 ?
O4 Ag3 Ag2 123.38(15) . 2 ?
Ag2 Ag3 Ag2 73.57(3) . 2 ?
C2 C1 C5 120.6(7) . . ?
C2 C1 P1 116.3(6) . . ?
C5 C1 P1 122.8(6) . . ?
C1 C2 C3 120.8(8) . . ?
C1 C2 H2 119.6 . . ?
C3 C2 H2 119.6 . . ?
C2 C3 C4 119.2(8) . . ?
C2 C3 H3 120.4 . . ?
C4 C3 H3 120.4 . . ?
C6 C4 C3 120.2(8) . . ?
C6 C4 H4 119.9 . . ?
C3 C4 H4 119.9 . . ?
C10 C5 C6 120.0(8) . . ?
C10 C5 C1 122.9(7) . . ?
C6 C5 C1 117.0(8) . . ?
C7 C6 C4 118.6(8) . . ?
C7 C6 C5 119.2(8) . . ?
C4 C6 C5 122.2(8) . . ?
C6 C7 C8 121.1(8) . . ?
C6 C7 H7 119.5 . . ?
C8 C7 H7 119.5 . . ?
C7 C8 C9 120.4(8) . . ?
C7 C8 H8 119.8 . . ?
C9 C8 H8 119.8 . . ?
C8 C9 C10 118.9(8) . . ?
C8 C9 H9 120.5 . . ?
C10 C9 H9 120.5 . . ?
C5 C10 C9 120.3(8) . . ?
C5 C10 H10 119.8 . . ?
C9 C10 H10 119.8 . . ?
C15 C11 C12 121.2(8) . . ?
C15 C11 P2 121.2(6) . . ?
C12 C11 P2 117.6(7) . . ?
C11 C12 C13 119.8(9) . . ?
C11 C12 H12 120.1 . . ?
C13 C12 H12 120.1 . . ?
C14 C13 C12 119.4(8) . . ?
C14 C13 H13 120.3 . . ?
C12 C13 H13 120.3 . . ?
C16 C14 C13 119.4(8) . . ?
C16 C14 H14 120.3 . . ?
C13 C14 H14 120.3 . . ?
C11 C15 C20 122.9(8) . . ?
C11 C15 C16 117.6(8) . . ?
C20 C15 C16 119.6(8) . . ?
C14 C16 C17 117.5(8) . . ?
C14 C16 C15 122.6(8) . . ?
C17 C16 C15 119.9(9) . . ?
C18 C17 C16 120.1(8) . . ?
C18 C17 H17 119.9 . . ?
C16 C17 H17 119.9 . . ?
C17 C18 C19 120.1(8) . . ?
C17 C18 H18 120.0 . . ?
C19 C18 H18 120.0 . . ?
C18 C19 C20 119.8(9) . . ?
C18 C19 H19 120.1 . . ?
C20 C19 H19 120.1 . . ?
C15 C20 C19 120.5(8) . . ?
C15 C20 H20 119.8 . . ?
C19 C20 H20 119.8 . . ?
N1 C21 Ag1 171.3(5) 2_554 . ?
C21 C21 Ag1 171.3(5) 2_554 . ?
P2 O1 P1 135.3(4) . . ?
P1 O2 Ag1 124.8(3) . . ?
P1 O3 Ag2 145.6(4) . 6_565 ?
P2 O4 Ag3 120.9(4) . . ?
P2 O4 Ag2 141.7(3) . . ?
Ag3 O4 Ag2 86.93(19) . . ?
O3 Ag2 O5 164.4(2) 6_566 6_565 ?
O3 Ag2 O5 124.7(2) 6_566 5_566 ?
O5 Ag2 O5 70.3(2) 6_565 5_566 ?
O3 Ag2 O4 99.4(2) 6_566 . ?
O5 Ag2 O4 83.08(18) 6_565 . ?
O5 Ag2 O4 91.17(18) 5_566 . ?
O3 Ag2 Ag3 135.38(16) 6_566 . ?
O5 Ag2 Ag3 54.56(13) 6_565 . ?
O5 Ag2 Ag3 54.10(12) 5_566 . ?
O4 Ag2 Ag3 42.50(13) . . ?
P2 O5 Ag2 139.2(3) . 6_566 ?
P2 O5 Ag2 112.3(3) . 5_566 ?
Ag2 O5 Ag2 107.8(2) 6_566 5_566 ?
O2 P1 O3 117.6(3) . . ?
O2 P1 O1 106.2(3) . . ?
O3 P1 O1 108.3(3) . . ?
O2 P1 C1 110.1(3) . . ?
O3 P1 C1 111.2(4) . . ?
O1 P1 C1 102.0(3) . . ?
O4 P2 O5 115.8(3) . . ?
O4 P2 O1 109.5(3) . . ?
O5 P2 O1 104.6(3) . . ?
O4 P2 C11 105.8(4) . . ?
O5 P2 C11 113.6(4) . . ?
O1 P2 C11 107.3(3) . . ?

loop_
_geom_bond_atom_site_label_1
_geom_bond_atom_site_label_2
_geom_bond_distance
_geom_bond_site_symmetry_2
_geom_bond_publ_flag
Ag1 C21 2.080(7) . ?
Ag1 O2 2.163(6) . ?
Ag1 Ag1 3.3131(13) 5 ?
Ag3 O4 2.215(6) 2 ?
Ag3 O4 2.215(6) . ?
Ag3 Ag2 3.2738(9) . ?
Ag3 Ag2 3.2738(9) 2 ?
C1 C2 1.387(12) . ?
C1 C5 1.443(11) . ?
C1 P1 1.801(8) . ?
C2 C3 1.397(12) . ?
C2 H2 0.9300 . ?
C3 C4 1.404(13) . ?
C3 H3 0.9300 . ?
C4 C6 1.389(13) . ?
C4 H4 0.9300 . ?
C5 C10 1.389(12) . ?
C5 C6 1.395(11) . ?
C6 C7 1.372(12) . ?
C7 C8 1.382(13) . ?
C7 H7 0.9300 . ?
C8 C9 1.386(12) . ?
C8 H8 0.9300 . ?
C9 C10 1.395(12) . ?
C9 H9 0.9300 . ?
C10 H10 0.9300 . ?
C11 C15 1.359(13) . ?
C11 C12 1.390(11) . ?
C11 P2 1.824(9) . ?
C12 C13 1.392(12) . ?
C12 H12 0.9300 . ?
C13 C14 1.380(13) . ?
C13 H13 0.9300 . ?
C14 C16 1.354(13) . ?
C14 H14 0.9300 . ?
C15 C20 1.385(12) . ?
C15 C16 1.401(12) . ?
C16 C17 1.394(12) . ?
C17 C18 1.389(13) . ?
C17 H17 0.9300 . ?
C18 C19 1.389(12) . ?
C18 H18 0.9300 . ?
C19 C20 1.397(12) . ?
C19 H19 0.9300 . ?
C20 H20 0.9300 . ?
C21 N1 1.109(15) 2_554 ?
C21 C21 1.109(15) 2_554 ?
O1 P2 1.608(6) . ?
O1 P1 1.612(6) . ?
O2 P1 1.484(6) . ?
O3 P1 1.488(6) . ?
O3 Ag2 2.189(6) 6_565 ?
O4 P2 1.451(6) . ?
O4 Ag2 2.532(6) . ?
Ag2 O3 2.189(6) 6_566 ?
Ag2 O5 2.376(6) 6_565 ?
Ag2 O5 2.476(5) 5_566 ?
O5 P2 1.485(7) . ?
O5 Ag2 2.376(6) 6_566 ?
O5 Ag2 2.476(5) 5_566 ?

loop_
_geom_torsion_atom_site_label_1
_geom_torsion_atom_site_label_2
_geom_torsion_atom_site_label_3
_geom_torsion_atom_site_label_4
_geom_torsion
_geom_torsion_site_symmetry_1
_geom_torsion_site_symmetry_2
_geom_torsion_site_symmetry_3
_geom_torsion_site_symmetry_4
_geom_torsion_publ_flag
C5 C1 C2 C3 1.8(12) . . . . ?
P1 C1 C2 C3 176.7(6) . . . . ?
C1 C2 C3 C4 -0.7(13) . . . . ?
C2 C3 C4 C6 0.4(12) . . . . ?
C2 C1 C5 C10 179.3(7) . . . . ?
P1 C1 C5 C10 4.8(11) . . . . ?
C2 C1 C5 C6 -2.5(11) . . . . ?
P1 C1 C5 C6 -177.0(6) . . . . ?
C3 C4 C6 C7 -179.3(8) . . . . ?
C3 C4 C6 C5 -1.1(12) . . . . ?
C10 C5 C6 C7 -1.5(12) . . . . ?
C1 C5 C6 C7 -179.7(7) . . . . ?
C10 C5 C6 C4 -179.6(7) . . . . ?
C1 C5 C6 C4 2.2(11) . . . . ?
C4 C6 C7 C8 179.5(8) . . . . ?
C5 C6 C7 C8 1.3(12) . . . . ?
C6 C7 C8 C9 -0.8(13) . . . . ?
C7 C8 C9 C10 0.6(13) . . . . ?
C6 C5 C10 C9 1.2(12) . . . . ?
C1 C5 C10 C9 179.4(8) . . . . ?
C8 C9 C10 C5 -0.8(13) . . . . ?
C15 C11 C12 C13 -1.7(12) . . . . ?
P2 C11 C12 C13 177.2(6) . . . . ?
C11 C12 C13 C14 1.7(12) . . . . ?
C12 C13 C14 C16 -0.3(12) . . . . ?
C12 C11 C15 C20 179.7(8) . . . . ?
P2 C11 C15 C20 0.8(12) . . . . ?
C12 C11 C15 C16 0.2(12) . . . . ?
P2 C11 C15 C16 -178.7(6) . . . . ?
C13 C14 C16 C17 179.3(8) . . . . ?
C13 C14 C16 C15 -1.3(12) . . . . ?
C11 C15 C16 C14 1.3(12) . . . . ?
C20 C15 C16 C14 -178.2(8) . . . . ?
C11 C15 C16 C17 -179.2(8) . . . . ?
C20 C15 C16 C17 1.3(12) . . . . ?
C14 C16 C17 C18 -179.3(8) . . . . ?
C15 C16 C17 C18 1.2(12) . . . . ?
C16 C17 C18 C19 -3.1(12) . . . . ?
C17 C18 C19 C20 2.4(13) . . . . ?
C11 C15 C20 C19 178.6(8) . . . . ?
C16 C15 C20 C19 -1.9(12) . . . . ?
C18 C19 C20 C15 0.1(13) . . . . ?
C21 Ag1 O2 P1 57.9(7) . . . . ?
Ag1 Ag1 O2 P1 158.1(3) 5 . . . ?
Ag2 Ag3 O4 P2 152.1(5) . . . . ?
Ag2 Ag3 O4 P2 163.5(3) 2 . . . ?
Ag2 Ag3 O4 Ag2 11.4(2) 2 . . . ?
P2 O4 Ag2 O3 13.0(6) . . . 6_566 ?
Ag3 O4 Ag2 O3 152.6(2) . . . 6_566 ?
P2 O4 Ag2 O5 177.5(6) . . . 6_565 ?
Ag3 O4 Ag2 O5 -42.9(2) . . . 6_565 ?
P2 O4 Ag2 O5 -112.5(6) . . . 5_566 ?
Ag3 O4 Ag2 O5 27.1(2) . . . 5_566 ?
P2 O4 Ag2 Ag3 -139.6(7) . . . . ?
O4 Ag3 Ag2 O3 140.4(3) 2 . . 6_566 ?
O4 Ag3 Ag2 O3 -40.3(3) . . . 6_566 ?
Ag2 Ag3 Ag2 O3 149.6(2) 2 . . 6_566 ?
O4 Ag3 Ag2 O5 -55.3(2) 2 . . 6_565 ?
O4 Ag3 Ag2 O5 123.9(3) . . . 6_565 ?
Ag2 Ag3 Ag2 O5 -46.16(16) 2 . . 6_565 ?
O4 Ag3 Ag2 O5 34.9(3) 2 . . 5_566 ?
O4 Ag3 Ag2 O5 -145.8(3) . . . 5_566 ?
Ag2 Ag3 Ag2 O5 44.12(17) 2 . . 5_566 ?
O4 Ag3 Ag2 O4 -179.2(3) 2 . . . ?
Ag2 Ag3 Ag2 O4 -170.1(2) 2 . . . ?
Ag1 O2 P1 O3 5.2(5) . . . . ?
Ag1 O2 P1 O1 126.7(4) . . . . ?
Ag1 O2 P1 C1 -123.6(4) . . . . ?
Ag2 O3 P1 O2 -16.4(8) 6_565 . . . ?
Ag2 O3 P1 O1 -136.8(6) 6_565 . . . ?
Ag2 O3 P1 C1 111.9(7) 6_565 . . . ?
P2 O1 P1 O2 -171.1(5) . . . . ?
P2 O1 P1 O3 -43.8(6) . . . . ?
P2 O1 P1 C1 73.6(6) . . . . ?
C2 C1 P1 O2 139.8(6) . . . . ?
C5 C1 P1 O2 -45.5(7) . . . . ?
C2 C1 P1 O3 7.6(7) . . . . ?
C5 C1 P1 O3 -177.7(6) . . . . ?
C2 C1 P1 O1 -107.7(6) . . . . ?
C5 C1 P1 O1 67.0(7) . . . . ?
Ag3 O4 P2 O5 -79.4(4) . . . . ?
Ag2 O4 P2 O5 51.6(7) . . . . ?
Ag3 O4 P2 O1 38.5(5) . . . . ?
Ag2 O4 P2 O1 169.5(5) . . . . ?
Ag3 O4 P2 C11 153.8(4) . . . . ?
Ag2 O4 P2 C11 -75.2(6) . . . . ?
Ag2 O5 P2 O4 -130.8(5) 6_566 . . . ?
Ag2 O5 P2 O4 59.8(4) 5_566 . . . ?
Ag2 O5 P2 O1 108.6(5) 6_566 . . . ?
Ag2 O5 P2 O1 -60.8(3) 5_566 . . . ?
Ag2 O5 P2 C11 -8.0(6) 6_566 . . . ?
Ag2 O5 P2 C11 -177.4(3) 5_566 . . . ?
P1 O1 P2 O4 47.6(6) . . . . ?
P1 O1 P2 O5 172.3(5) . . . . ?
P1 O1 P2 C11 -66.8(6) . . . . ?
C15 C11 P2 O4 176.4(7) . . . . ?
C12 C11 P2 O4 -2.5(7) . . . . ?
C15 C11 P2 O5 48.2(8) . . . . ?
C12 C11 P2 O5 -130.7(6) . . . . ?
C15 C11 P2 O1 -66.8(8) . . . . ?
C12 C11 P2 O1 114.3(6) . . . . ?
